data_4032679
loop_
_publ_author_name
'Achary, Raghavendra'
'Jung, In-A'
'Son, Se-Mi'
'Lee, Hyeon-Kyu'

_publ_section_title
;
 Stereoselective Synthesis of Functionalized 1,3-Disubstituted
 Isoindolines via Rh(III)-Catalyzed Tandem Oxidative
 Olefination-Cyclization of 4-Aryl-cyclic Sulfamidate-5-Carboxylates.
;
_journal_issue 14
_journal_name_full 'The Journal of organic chemistry'
_journal_page_first 7223
_journal_page_last 7233
_journal_paper_doi 10.1021/acs.joc.7b00799
_journal_volume 82
_journal_year 2017
_chemical_absolute_configuration ad
_chemical_formula_sum 'C15 H16 Cl3 N O7 S'
_chemical_formula_weight 460.70
_chemical_name_systematic
; 
 ? 
;
_space_group_IT_number 4
_symmetry_cell_setting monoclinic
_symmetry_space_group_name_Hall 'P 2yb'
_symmetry_space_group_name_H-M 'P 1 21 1'
_atom_sites_solution_hydrogens geom
_atom_sites_solution_primary direct
_atom_sites_solution_secondary difmap
_audit_creation_method SHELXL-97
_cell_angle_alpha 90.00
_cell_angle_beta 95.301(2)
_cell_angle_gamma 90.00
_cell_formula_units_Z 2
_cell_length_a 9.6557(3)
_cell_length_b 7.6318(3)
_cell_length_c 12.9108(4)
_cell_measurement_reflns_used 5574
_cell_measurement_temperature 100(1)
_cell_measurement_theta_max 28.30
_cell_measurement_theta_min 2.53
_cell_volume 947.33(6)
_computing_cell_refinement 'Bruker SAINT'
_computing_data_collection 'Bruker APEX2'
_computing_data_reduction 'Bruker SAINT'
_computing_molecular_graphics 'Bruker SHELXTL'
_computing_publication_material 'Bruker SHELXTL'
_computing_structure_refinement 'SHELXL-97 (Sheldrick, 2008)'
_computing_structure_solution 'SHELXS-97 (Sheldrick, 2008)'
_diffrn_ambient_temperature 100(1)
_diffrn_measured_fraction_theta_full 0.994
_diffrn_measured_fraction_theta_max 0.994
_diffrn_measurement_device_type 'Bruker APEX-II CCD'
_diffrn_measurement_method '\f and \w scans'
_diffrn_radiation_monochromator graphite
_diffrn_radiation_source 'fine-focus sealed tube'
_diffrn_radiation_type MoK\a
_diffrn_radiation_wavelength 0.71073
_diffrn_reflns_av_R_equivalents 0.0195
_diffrn_reflns_av_sigmaI/netI 0.0267
_diffrn_reflns_limit_h_max 12
_diffrn_reflns_limit_h_min -12
_diffrn_reflns_limit_k_max 10
_diffrn_reflns_limit_k_min -10
_diffrn_reflns_limit_l_max 17
_diffrn_reflns_limit_l_min -15
_diffrn_reflns_number 9116
_diffrn_reflns_theta_full 28.30
_diffrn_reflns_theta_max 28.30
_diffrn_reflns_theta_min 1.58
_exptl_absorpt_coefficient_mu 0.632
_exptl_absorpt_correction_T_max 0.9630
_exptl_absorpt_correction_T_min 0.7427
_exptl_absorpt_correction_type multi-scan
_exptl_absorpt_process_details 'Bruker SADABS'
_exptl_crystal_colour silver
_exptl_crystal_density_diffrn 1.615
_exptl_crystal_density_meas ?
_exptl_crystal_density_method 'not measured'
_exptl_crystal_description block
_exptl_crystal_F_000 472
_exptl_crystal_size_max 0.50
_exptl_crystal_size_mid 0.40
_exptl_crystal_size_min 0.06
_refine_diff_density_max 0.385
_refine_diff_density_min -0.575
_refine_diff_density_rms 0.069
_refine_ls_abs_structure_details 'Flack H D (1983), Acta Cryst. A39, 876-881'
_refine_ls_abs_structure_Flack -0.01(6)
_refine_ls_extinction_method none
_refine_ls_goodness_of_fit_ref 1.080
_refine_ls_hydrogen_treatment refxyz
_refine_ls_matrix_type full
_refine_ls_number_parameters 244
_refine_ls_number_reflns 3944
_refine_ls_number_restraints 1
_refine_ls_restrained_S_all 1.079
_refine_ls_R_factor_all 0.0379
_refine_ls_R_factor_gt 0.0354
_refine_ls_shift/su_max 0.001
_refine_ls_shift/su_mean 0.000
_refine_ls_structure_factor_coef Fsqd
_refine_ls_weighting_details 'calc w=1/[\s^2^(Fo^2^)+(0.0545P)^2^+0.5061P] where P=(Fo^2^+2Fc^2^)/3'
_refine_ls_weighting_scheme calc
_refine_ls_wR_factor_gt 0.0949
_refine_ls_wR_factor_ref 0.0965
_reflns_number_gt 3740
_reflns_number_total 3944
_reflns_threshold_expression >2sigma(I)
_cod_data_source_file jo7b00799_si_003.cif
_cod_data_source_block 20161201_0m
_cod_depositor_comments
;
The following automatic conversions were performed:

'_symmetry_cell_setting' value 'Monoclinic' changed to 'monoclinic'
according to
/home/data/users/saulius/crontab/automatic-downloads/current/ACS/lib/dictionaries/cif_core.dic
dictionary named 'cif_core.dic' version 2.4.2 from 2011-04-26.

'_exptl_crystal_density_meas' value 'none' was changed to '?' - the
value is perceived as not measured.

Automatic conversion script
Id: cif_fix_values 4973 2017-02-22 13:04:09Z antanas 
;
_cod_original_sg_symbol_H-M P2(1)
_cod_database_code 4032679

loop_
_symmetry_equiv_pos_as_xyz
'x, y, z'
'-x, y+1/2, -z'

loop_
_atom_site_label
_atom_site_type_symbol
_atom_site_fract_x
_atom_site_fract_y
_atom_site_fract_z
_atom_site_U_iso_or_equiv
_atom_site_adp_type
_atom_site_occupancy
_atom_site_symmetry_multiplicity
_atom_site_calc_flag
_atom_site_refinement_flags
Cl1 Cl 0.97698(8) 0.37409(11) 0.42800(5) 0.03262(18) Uani 1 1 d .
Cl2 Cl 0.40510(8) 0.11648(13) 0.60821(6) 0.0422(2) Uani 1 1 d .
Cl3 Cl 0.67234(10) 0.07003(16) 0.52634(8) 0.0541(3) Uani 1 1 d .
S1 S 0.60881(6) 0.16531(8) -0.10164(4) 0.01491(12) Uani 1 1 d .
O1 O 0.67886(18) 0.1641(3) -0.19321(13) 0.0205(4) Uani 1 1 d .
O2 O 0.46085(17) 0.1632(3) -0.10826(13) 0.0192(3) Uani 1 1 d .
O3 O 0.6641(2) 0.0031(2) -0.03141(13) 0.0180(4) Uani 1 1 d .
O4 O 0.8771(2) -0.0836(3) 0.10407(13) 0.0229(4) Uani 1 1 d .
O5 O 0.74163(19) -0.0621(2) 0.23645(13) 0.0187(4) Uani 1 1 d .
O6 O 0.6205(2) 0.6653(4) -0.20704(14) 0.0313(5) Uani 1 1 d .
O7 O 0.8076(2) 0.5210(3) -0.24970(14) 0.0244(4) Uani 1 1 d .
N1 N 0.6650(2) 0.3217(3) -0.02122(15) 0.0139(4) Uani 1 1 d .
C1 C 0.6487(3) 0.0448(3) 0.07559(19) 0.0155(5) Uani 1 1 d .
H1B H 0.5588 -0.0030 0.0962 0.019 Uiso 1 1 calc R
C2 C 0.6503(3) 0.2531(3) 0.08518(18) 0.0138(5) Uani 1 1 d .
H2B H 0.5630 0.2971 0.1123 0.017 Uiso 1 1 calc R
C3 C 0.7762(2) 0.3255(3) 0.14687(18) 0.0133(5) Uani 1 1 d .
C4 C 0.8067(3) 0.3184(3) 0.25457(19) 0.0176(5) Uani 1 1 d .
H4A H 0.7423 0.2718 0.2987 0.021 Uiso 1 1 calc R
C5 C 0.9353(3) 0.3823(4) 0.29433(17) 0.0185(5) Uani 1 1 d .
C6 C 1.0312(3) 0.4507(4) 0.23063(19) 0.0193(5) Uani 1 1 d .
H6A H 1.1191 0.4914 0.2601 0.023 Uiso 1 1 calc R
C7 C 0.9972(3) 0.4590(3) 0.12403(19) 0.0168(5) Uani 1 1 d .
H7A H 1.0607 0.5074 0.0799 0.020 Uiso 1 1 calc R
C8 C 0.8690(2) 0.3955(3) 0.08274(17) 0.0139(5) Uani 1 1 d .
C9 C 0.8083(2) 0.3966(3) -0.02950(17) 0.0139(4) Uani 1 1 d .
H9A H 0.8636 0.3208 -0.0736 0.017 Uiso 1 1 calc R
C10 C 0.7709(3) -0.0433(3) 0.13850(19) 0.0162(5) Uani 1 1 d .
C11 C 0.8552(3) -0.1306(4) 0.30587(19) 0.0274(6) Uani 1 1 d .
H11A H 0.8256 -0.1409 0.3762 0.041 Uiso 1 1 calc R
H11B H 0.9349 -0.0508 0.3069 0.041 Uiso 1 1 calc R
H11C H 0.8820 -0.2462 0.2815 0.041 Uiso 1 1 calc R
C12 C 0.7966(3) 0.5845(3) -0.07185(18) 0.0180(5) Uani 1 1 d .
H12A H 0.7415 0.6552 -0.0262 0.022 Uiso 1 1 calc R
H12B H 0.8909 0.6363 -0.0690 0.022 Uiso 1 1 calc R
C13 C 0.7298(3) 0.5960(3) -0.18212(19) 0.0178(5) Uani 1 1 d .
C14 C 0.7483(3) 0.5205(5) -0.3558(2) 0.0335(7) Uani 1 1 d .
H14A H 0.8123 0.4628 -0.3995 0.050 Uiso 1 1 calc R
H14B H 0.7322 0.6414 -0.3795 0.050 Uiso 1 1 calc R
H14C H 0.6597 0.4569 -0.3607 0.050 Uiso 1 1 calc R
C15 C 0.5444(4) -0.0278(4) 0.5952(3) 0.0374(8) Uani 1 1 d .
H15A H 0.5860 -0.0630 0.6650 0.045 Uiso 1 1 calc R
H15B H 0.5093 -0.1348 0.5581 0.045 Uiso 1 1 calc R

loop_
_atom_site_aniso_label
_atom_site_aniso_U_11
_atom_site_aniso_U_22
_atom_site_aniso_U_33
_atom_site_aniso_U_23
_atom_site_aniso_U_13
_atom_site_aniso_U_12
Cl1 0.0319(4) 0.0497(4) 0.0156(3) -0.0026(3) -0.0014(2) -0.0061(4)
Cl2 0.0323(4) 0.0595(6) 0.0350(4) 0.0045(4) 0.0041(3) 0.0069(4)
Cl3 0.0410(5) 0.0626(6) 0.0610(6) -0.0123(5) 0.0170(4) 0.0063(5)
S1 0.0142(3) 0.0135(2) 0.0168(2) -0.0011(2) 0.00006(19) 0.0002(2)
O1 0.0206(8) 0.0225(8) 0.0185(8) -0.0038(8) 0.0027(6) -0.0017(9)
O2 0.0155(8) 0.0191(8) 0.0226(8) 0.0000(8) -0.0003(6) -0.0008(8)
O3 0.0226(9) 0.0143(8) 0.0165(8) -0.0026(7) -0.0008(7) 0.0031(7)
O4 0.0204(9) 0.0286(11) 0.0200(8) 0.0007(8) 0.0026(7) 0.0068(8)
O5 0.0207(9) 0.0181(8) 0.0175(8) 0.0025(7) 0.0020(7) 0.0006(7)
O6 0.0218(9) 0.0481(12) 0.0240(9) 0.0015(10) 0.0021(7) 0.0111(11)
O7 0.0228(9) 0.0333(11) 0.0174(8) -0.0007(8) 0.0031(7) 0.0067(8)
N1 0.0128(10) 0.0144(10) 0.0148(8) -0.0012(8) 0.0030(7) -0.0019(8)
C1 0.0139(11) 0.0144(11) 0.0180(11) -0.0008(9) 0.0006(9) -0.0008(10)
C2 0.0136(11) 0.0136(11) 0.0145(10) -0.0008(9) 0.0023(8) -0.0008(9)
C3 0.0126(11) 0.0102(10) 0.0175(10) -0.0006(9) 0.0031(9) 0.0007(9)
C4 0.0202(12) 0.0171(11) 0.0160(10) -0.0008(9) 0.0053(9) -0.0009(10)
C5 0.0222(12) 0.0194(12) 0.0136(9) -0.0029(10) 0.0007(9) 0.0017(11)
C6 0.0158(11) 0.0208(12) 0.0209(11) -0.0019(10) -0.0001(9) 0.0000(10)
C7 0.0140(11) 0.0151(11) 0.0218(11) -0.0013(10) 0.0042(9) -0.0024(10)
C8 0.0148(11) 0.0113(11) 0.0160(9) 0.0003(9) 0.0033(8) 0.0006(9)
C9 0.0117(10) 0.0132(11) 0.0172(10) 0.0005(9) 0.0030(8) -0.0029(9)
C10 0.0177(12) 0.0115(11) 0.0190(11) 0.0010(9) -0.0002(9) -0.0006(10)
C11 0.0342(15) 0.0284(14) 0.0186(10) 0.0045(11) -0.0022(10) 0.0078(13)
C12 0.0209(12) 0.0152(11) 0.0181(10) 0.0024(9) 0.0021(9) -0.0037(10)
C13 0.0189(11) 0.0178(11) 0.0176(10) 0.0024(9) 0.0069(9) -0.0016(10)
C14 0.0314(15) 0.053(2) 0.0166(12) -0.0025(13) 0.0035(11) 0.0054(15)
C15 0.046(2) 0.0306(17) 0.0341(15) -0.0023(13) -0.0022(14) 0.0043(15)

loop_
_atom_type_symbol
_atom_type_description
_atom_type_scat_dispersion_real
_atom_type_scat_dispersion_imag
_atom_type_scat_source
C C 0.0033 0.0016 'International Tables Vol C Tables 4.2.6.8 and 6.1.1.4'
H H 0.0000 0.0000 'International Tables Vol C Tables 4.2.6.8 and 6.1.1.4'
N N 0.0061 0.0033 'International Tables Vol C Tables 4.2.6.8 and 6.1.1.4'
O O 0.0106 0.0060 'International Tables Vol C Tables 4.2.6.8 and 6.1.1.4'
S S 0.1246 0.1234 'International Tables Vol C Tables 4.2.6.8 and 6.1.1.4'
Cl Cl 0.1484 0.1585 'International Tables Vol C Tables 4.2.6.8 and 6.1.1.4'

loop_
_geom_angle_atom_site_label_1
_geom_angle_atom_site_label_2
_geom_angle_atom_site_label_3
_geom_angle
O1 S1 O2 120.28(10)
O1 S1 O3 107.99(12)
O2 S1 O3 107.85(11)
O1 S1 N1 112.19(11)
O2 S1 N1 108.51(11)
O3 S1 N1 97.52(9)
C1 O3 S1 108.37(15)
C10 O5 C11 114.4(2)
C13 O7 C14 115.2(2)
C2 N1 C9 111.36(18)
C2 N1 S1 105.90(16)
C9 N1 S1 118.81(16)
O3 C1 C10 105.7(2)
O3 C1 C2 107.1(2)
C10 C1 C2 113.3(2)
O3 C1 H1B 110.2
C10 C1 H1B 110.2
C2 C1 H1B 110.2
N1 C2 C3 102.68(19)
N1 C2 C1 106.3(2)
C3 C2 C1 114.3(2)
N1 C2 H2B 111.1
C3 C2 H2B 111.1
C1 C2 H2B 111.1
C8 C3 C4 121.5(2)
C8 C3 C2 111.3(2)
C4 C3 C2 127.0(2)
C5 C4 C3 117.0(2)
C5 C4 H4A 121.5
C3 C4 H4A 121.5
C4 C5 C6 122.2(2)
C4 C5 Cl1 118.19(19)
C6 C5 Cl1 119.59(19)
C7 C6 C5 119.6(2)
C7 C6 H6A 120.2
C5 C6 H6A 120.2
C6 C7 C8 119.1(2)
C6 C7 H7A 120.5
C8 C7 H7A 120.5
C3 C8 C7 120.6(2)
C3 C8 C9 111.2(2)
C7 C8 C9 128.2(2)
N1 C9 C8 101.92(18)
N1 C9 C12 109.93(19)
C8 C9 C12 110.84(19)
N1 C9 H9A 111.3
C8 C9 H9A 111.3
C12 C9 H9A 111.3
O4 C10 O5 126.2(2)
O4 C10 C1 124.3(2)
O5 C10 C1 109.4(2)
O5 C11 H11A 109.5
O5 C11 H11B 109.5
H11A C11 H11B 109.5
O5 C11 H11C 109.5
H11A C11 H11C 109.5
H11B C11 H11C 109.5
C13 C12 C9 113.6(2)
C13 C12 H12A 108.8
C9 C12 H12A 108.8
C13 C12 H12B 108.8
C9 C12 H12B 108.8
H12A C12 H12B 107.7
O6 C13 O7 123.4(2)
O6 C13 C12 124.6(2)
O7 C13 C12 112.0(2)
O7 C14 H14A 109.5
O7 C14 H14B 109.5
H14A C14 H14B 109.5
O7 C14 H14C 109.5
H14A C14 H14C 109.5
H14B C14 H14C 109.5
Cl3 C15 Cl2 111.27(19)
Cl3 C15 H15A 109.4
Cl2 C15 H15A 109.4
Cl3 C15 H15B 109.4
Cl2 C15 H15B 109.4
H15A C15 H15B 108.0

loop_
_geom_bond_atom_site_label_1
_geom_bond_atom_site_label_2
_geom_bond_distance
Cl1 C5 1.737(2)
Cl2 C15 1.759(4)
Cl3 C15 1.753(4)
S1 O1 1.4153(18)
S1 O2 1.4234(17)
S1 O3 1.5968(18)
S1 N1 1.641(2)
O3 C1 1.439(3)
O4 C10 1.195(3)
O5 C10 1.329(3)
O5 C11 1.448(3)
O6 C13 1.198(3)
O7 C13 1.332(3)
O7 C14 1.435(3)
N1 C2 1.489(3)
N1 C9 1.510(3)
C1 C10 1.525(3)
C1 C2 1.595(3)
C1 H1B 1.0000
C2 C3 1.496(3)
C2 H2B 1.0000
C3 C8 1.382(3)
C3 C4 1.395(3)
C4 C5 1.387(3)
C4 H4A 0.9500
C5 C6 1.395(4)
C6 C7 1.386(3)
C6 H6A 0.9500
C7 C8 1.389(3)
C7 H7A 0.9500
C8 C9 1.512(3)
C9 C12 1.535(3)
C9 H9A 1.0000
C11 H11A 0.9800
C11 H11B 0.9800
C11 H11C 0.9800
C12 C13 1.511(3)
C12 H12A 0.9900
C12 H12B 0.9900
C14 H14A 0.9800
C14 H14B 0.9800
C14 H14C 0.9800
C15 H15A 0.9900
C15 H15B 0.9900

loop_
_geom_torsion_atom_site_label_1
_geom_torsion_atom_site_label_2
_geom_torsion_atom_site_label_3
_geom_torsion_atom_site_label_4
_geom_torsion
O1 S1 O3 C1 153.26(16)
O2 S1 O3 C1 -75.32(17)
N1 S1 O3 C1 36.95(16)
O1 S1 N1 C2 -148.40(16)
O2 S1 N1 C2 76.30(17)
O3 S1 N1 C2 -35.44(16)
O1 S1 N1 C9 -22.3(2)
O2 S1 N1 C9 -157.63(17)
O3 S1 N1 C9 90.64(18)
S1 O3 C1 C10 -146.32(16)
S1 O3 C1 C2 -25.2(2)
C9 N1 C2 C3 12.6(3)
S1 N1 C2 C3 143.08(16)
C9 N1 C2 C1 -107.7(2)
S1 N1 C2 C1 22.8(2)
O3 C1 C2 N1 0.9(3)
C10 C1 C2 N1 117.0(2)
O3 C1 C2 C3 -111.6(2)
C10 C1 C2 C3 4.5(3)
N1 C2 C3 C8 -11.6(3)
C1 C2 C3 C8 103.0(3)
N1 C2 C3 C4 172.1(2)
C1 C2 C3 C4 -73.3(3)
C8 C3 C4 C5 -0.9(4)
C2 C3 C4 C5 175.0(2)
C3 C4 C5 C6 -0.1(4)
C3 C4 C5 Cl1 -179.61(19)
C4 C5 C6 C7 1.2(4)
Cl1 C5 C6 C7 -179.3(2)
C5 C6 C7 C8 -1.3(4)
C4 C3 C8 C7 0.9(4)
C2 C3 C8 C7 -175.6(2)
C4 C3 C8 C9 -177.0(2)
C2 C3 C8 C9 6.5(3)
C6 C7 C8 C3 0.2(4)
C6 C7 C8 C9 177.7(2)
C2 N1 C9 C8 -9.0(3)
S1 N1 C9 C8 -132.47(17)
C2 N1 C9 C12 -126.7(2)
S1 N1 C9 C12 109.9(2)
C3 C8 C9 N1 1.5(3)
C7 C8 C9 N1 -176.2(2)
C3 C8 C9 C12 118.4(2)
C7 C8 C9 C12 -59.2(3)
C11 O5 C10 O4 3.2(4)
C11 O5 C10 C1 -174.9(2)
O3 C1 C10 O4 22.5(3)
C2 C1 C10 O4 -94.5(3)
O3 C1 C10 O5 -159.4(2)
C2 C1 C10 O5 83.6(3)
N1 C9 C12 C13 -65.1(3)
C8 C9 C12 C13 -177.0(2)
C14 O7 C13 O6 -3.1(4)
C14 O7 C13 C12 177.6(2)
C9 C12 C13 O6 114.7(3)
C9 C12 C13 O7 -66.0(3)
